data_7020984
loop_
_publ_author_name
'Redshaw, Carl'
'Rowe, Oliver'
'Hughes, David L.'
'Fuller, Anna-Marie'
'Ibarra, Ilich A.'
'Humphrey, Simon M.'

_publ_section_title
;
 New structural motifs in lithium and zinc calix[4]arene chemistry.
;
_journal_issue 6
_journal_name_full 'Dalton transactions (Cambridge, England : 2003)'
_journal_page_first 1983
_journal_page_last 1986
_journal_paper_doi 10.1039/c2dt32986g
_journal_volume 42
_journal_year 2013
_chemical_formula_moiety 'C34 H32 Li2 O9'
_chemical_formula_sum 'C34 H32 Li2 O9'
_chemical_formula_weight 598.48
_chemical_name_common 'Compound 2'
_space_group_IT_number 2
_symmetry_cell_setting triclinic
_symmetry_space_group_name_Hall '-P 1'
_symmetry_space_group_name_H-M 'P -1'
_atom_sites_solution_hydrogens geom
_atom_sites_solution_primary direct
_atom_sites_solution_secondary difmap
_audit_creation_method SHELXL-97
_cell_angle_alpha 87.429(4)
_cell_angle_beta 78.483(3)
_cell_angle_gamma 83.793(4)
_cell_formula_units_Z 2
_cell_length_a 10.3639(7)
_cell_length_b 11.7721(5)
_cell_length_c 11.8355(8)
_cell_measurement_temperature 120(2)
_cell_volume 1406.22(15)
_computing_cell_refinement 'DENZO (Otwinowski & Minor, 1997) & COLLECT (Hooft, R.W.W., 1998)'
_computing_data_collection 'COLLECT (Hooft, R.W.W., 1998)'
_computing_data_reduction 'DENZO (Otwinowski & Minor, 1997) & COLLECT (Hooft, R.W.W., 1998)'
_computing_molecular_graphics 'ORTEP (Johnson, 1971)'
_computing_publication_material 'SHELXL-97 (Sheldrick, 1997b)'
_computing_structure_refinement 'SHELXL-97 (Sheldrick, 1997b)'
_computing_structure_solution 'SHELXS-97 (Sheldrick, 1997a)'
_diffrn_ambient_temperature 120(2)
_diffrn_detector_area_resol_mean '4096x4096pixels / 62x62mm'
_diffrn_measured_fraction_theta_full 0.994
_diffrn_measured_fraction_theta_max 0.994
_diffrn_measurement_device_type 'Bruker-Nonius APEX II CCD camera on \k-goniostat'
_diffrn_measurement_method '\f & \w scans'
_diffrn_radiation_monochromator '10cm confocal mirrors'
_diffrn_radiation_source 'Bruker-Nonius FR591 rotating anode'
_diffrn_radiation_type MoK\a
_diffrn_radiation_wavelength 0.71073
_diffrn_reflns_av_R_equivalents 0.0812
_diffrn_reflns_av_sigmaI/netI 0.0738
_diffrn_reflns_limit_h_max 11
_diffrn_reflns_limit_h_min -11
_diffrn_reflns_limit_k_max 12
_diffrn_reflns_limit_k_min -12
_diffrn_reflns_limit_l_max 12
_diffrn_reflns_limit_l_min -12
_diffrn_reflns_number 16007
_diffrn_reflns_theta_full 22.50
_diffrn_reflns_theta_max 22.50
_diffrn_reflns_theta_min 2.92
_exptl_absorpt_coefficient_mu 0.101
_exptl_absorpt_correction_T_max 1
_exptl_absorpt_correction_T_min 0.650089
_exptl_absorpt_correction_type multi-scan
_exptl_absorpt_process_details 'SADABS 2007/2 (Sheldrick, G.M., 2007)'
_exptl_crystal_colour pink
_exptl_crystal_density_diffrn 1.413
_exptl_crystal_density_method 'not measured'
_exptl_crystal_description plates
_exptl_crystal_F_000 628
_exptl_crystal_size_max 0.09
_exptl_crystal_size_mid 0.04
_exptl_crystal_size_min 0.01
_refine_diff_density_max 0.284
_refine_diff_density_min -0.328
_refine_diff_density_rms 0.060
_refine_ls_extinction_method none
_refine_ls_goodness_of_fit_ref 1.066
_refine_ls_hydrogen_treatment mixed
_refine_ls_matrix_type full
_refine_ls_number_parameters 418
_refine_ls_number_reflns 3662
_refine_ls_number_restraints 0
_refine_ls_restrained_S_all 1.066
_refine_ls_R_factor_all 0.1406
_refine_ls_R_factor_gt 0.0794
_refine_ls_shift/su_max 0.000
_refine_ls_shift/su_mean 0.000
_refine_ls_structure_factor_coef Fsqd
_refine_ls_weighting_details 'calc w=1/[\s^2^(Fo^2^)+(0.0625P)^2^+2.8747P] where P=(Fo^2^+2Fc^2^)/3'
_refine_ls_weighting_scheme calc
_refine_ls_wR_factor_gt 0.1669
_refine_ls_wR_factor_ref 0.1918
_reflns_number_gt 2285
_reflns_number_total 3662
_reflns_threshold_expression I>2sigma(I)
_cod_data_source_file c2dt32986g.txt
_cod_data_source_block 2011src0058
_cod_depositor_comments
;
The following automatic conversions were performed:

'_symmetry_cell_setting' value 'Triclinic' changed to 'triclinic'
according to /home/saulius/struct/CIF-dictionaries/cif_core.dic
dictionary named 'cif_core.dic' version 2.4.2 from 2011-04-26.

Automatic conversion script
Id: cif_fix_values 1891 2012-01-12 08:04:46Z andrius 
;
_cod_original_sg_symbol_H-M P-1
_cod_database_code 7020984
_chemical_name_structural
;
{(C6H3OH)CH2(C6H3OCH2COO)CH2}2Li2(C2H5OH)
;

loop_
_symmetry_equiv_pos_as_xyz
'x, y, z'
'-x, -y, -z'

loop_
_atom_site_label
_atom_site_type_symbol
_atom_site_fract_x
_atom_site_fract_y
_atom_site_fract_z
_atom_site_U_iso_or_equiv
_atom_site_adp_type
_atom_site_occupancy
_atom_site_symmetry_multiplicity
_atom_site_calc_flag
_atom_site_refinement_flags
C1 C 0.9078(5) 0.1837(5) 0.3333(6) 0.0489(15) Uani 1 1 d .
C2 C 0.8813(6) 0.1489(5) 0.4489(6) 0.0526(16) Uani 1 1 d .
C3 C 0.9232(6) 0.2156(5) 0.5268(6) 0.0576(17) Uani 1 1 d .
H3 H 0.9095 0.1945 0.6046 0.069 Uiso 1 1 calc R
C4 C 0.9856(6) 0.3141(6) 0.4887(7) 0.0661(19) Uani 1 1 d .
H4 H 1.0153 0.3566 0.5410 0.079 Uiso 1 1 calc R
C5 C 1.0033(5) 0.3485(5) 0.3739(6) 0.0604(18) Uani 1 1 d .
H5 H 1.0435 0.4147 0.3502 0.072 Uiso 1 1 calc R
C6 C 0.9619(5) 0.2858(5) 0.2931(6) 0.0509(16) Uani 1 1 d .
C7 C 0.9717(6) 0.3289(5) 0.1696(5) 0.0599(17) Uani 1 1 d .
H7A H 1.0596 0.3519 0.1407 0.072 Uiso 1 1 calc R
H7B H 0.9590 0.2674 0.1224 0.072 Uiso 1 1 calc R
C11 C 0.7373(6) 0.4166(4) 0.1708(5) 0.0476(15) Uani 1 1 d .
C12 C 0.8707(6) 0.4285(5) 0.1585(5) 0.0550(16) Uani 1 1 d .
C13 C 0.9101(7) 0.5376(6) 0.1325(6) 0.0683(19) Uani 1 1 d .
H13 H 0.9993 0.5480 0.1235 0.082 Uiso 1 1 calc R
C14 C 0.8205(8) 0.6308(6) 0.1197(6) 0.076(2) Uani 1 1 d .
H14 H 0.8490 0.7029 0.1023 0.091 Uiso 1 1 calc R
C15 C 0.6889(7) 0.6156(5) 0.1329(5) 0.0595(18) Uani 1 1 d .
H15 H 0.6286 0.6783 0.1242 0.071 Uiso 1 1 calc R
C16 C 0.6431(6) 0.5083(4) 0.1591(5) 0.0491(15) Uani 1 1 d .
C17 C 0.4976(6) 0.4959(4) 0.1757(5) 0.0519(16) Uani 1 1 d .
H17A H 0.4862 0.4322 0.1307 0.062 Uiso 1 1 calc R
H17B H 0.4547 0.5643 0.1448 0.062 Uiso 1 1 calc R
C21 C 0.3999(5) 0.3678(4) 0.3430(5) 0.0390(13) Uani 1 1 d .
C22 C 0.4274(5) 0.4768(4) 0.2995(5) 0.0427(14) Uani 1 1 d .
C23 C 0.3926(5) 0.5657(4) 0.3767(5) 0.0464(14) Uani 1 1 d .
H23 H 0.4090 0.6397 0.3515 0.056 Uiso 1 1 calc R
C24 C 0.3342(5) 0.5457(4) 0.4902(5) 0.0445(14) Uani 1 1 d .
H24 H 0.3096 0.6063 0.5404 0.053 Uiso 1 1 calc R
C25 C 0.3122(5) 0.4358(5) 0.5295(5) 0.0461(14) Uani 1 1 d .
H25 H 0.2733 0.4235 0.6063 0.055 Uiso 1 1 calc R
C26 C 0.3469(5) 0.3434(4) 0.4570(5) 0.0407(14) Uani 1 1 d .
C27 C 0.3311(5) 0.2215(4) 0.5023(5) 0.0457(14) Uani 1 1 d .
H27A H 0.2473 0.2210 0.5561 0.055 Uiso 1 1 calc R
H27B H 0.3276 0.1741 0.4382 0.055 Uiso 1 1 calc R
C31 C 0.5661(6) 0.1303(4) 0.5010(4) 0.0403(14) Uani 1 1 d .
C32 C 0.4400(5) 0.1692(4) 0.5617(5) 0.0416(14) Uani 1 1 d .
C33 C 0.4177(6) 0.1591(4) 0.6806(5) 0.0517(16) Uani 1 1 d .
H33 H 0.3344 0.1832 0.7229 0.062 Uiso 1 1 calc R
C34 C 0.5160(7) 0.1141(5) 0.7386(5) 0.0630(18) Uani 1 1 d .
H34 H 0.4985 0.1084 0.8188 0.076 Uiso 1 1 calc R
C35 C 0.6402(7) 0.0776(5) 0.6768(5) 0.0580(17) Uani 1 1 d .
H35 H 0.7061 0.0480 0.7160 0.070 Uiso 1 1 calc R
C36 C 0.6682(6) 0.0844(4) 0.5581(5) 0.0449(14) Uani 1 1 d .
C37 C 0.8054(5) 0.0482(4) 0.4904(5) 0.0502(15) Uani 1 1 d .
H37A H 0.8538 -0.0013 0.5389 0.060 Uiso 1 1 calc R
H37B H 0.7981 0.0049 0.4246 0.060 Uiso 1 1 calc R
C102 C 0.9089(6) -0.0411(5) 0.1250(5) 0.0479(15) Uani 1 1 d .
C101 C 0.9710(5) 0.0298(4) 0.2010(5) 0.0485(15) Uani 1 1 d .
H101 H 1.0024 -0.0185 0.2605 0.058 Uiso 1 1 calc R
H102 H 1.0454 0.0646 0.1549 0.058 Uiso 1 1 calc R
C211 C 0.3537(5) 0.2409(4) 0.2008(5) 0.0462(14) Uani 1 1 d .
H211 H 0.3224 0.3059 0.1567 0.055 Uiso 1 1 calc R
H212 H 0.2780 0.2113 0.2505 0.055 Uiso 1 1 calc R
C212 C 0.4296(6) 0.1491(5) 0.1202(5) 0.0478(15) Uani 1 1 d .
Li1 Li 0.6755(10) 0.0206(8) 0.0116(9) 0.060(3) Uani 1 1 d .
Li2 Li 0.6973(11) 0.1148(9) 0.2115(10) 0.070(3) Uani 1 1 d .
O1 O 0.8702(3) 0.1174(3) 0.2528(3) 0.0502(10) Uani 1 1 d .
O11 O 0.6998(4) 0.3078(3) 0.1932(3) 0.0512(10) Uani 1 1 d .
O21 O 0.4430(3) 0.2747(3) 0.2685(3) 0.0435(9) Uani 1 1 d .
O31 O 0.5938(4) 0.1332(3) 0.3822(3) 0.0427(9) Uani 1 1 d .
O103 O 0.9826(4) -0.1199(3) 0.0719(4) 0.0609(11) Uani 1 1 d .
O104 O 0.7901(4) -0.0127(3) 0.1217(3) 0.0529(10) Uani 1 1 d .
O213 O 0.3625(4) 0.1065(3) 0.0616(3) 0.0583(11) Uani 1 1 d .
O314 O 0.5499(4) 0.1216(3) 0.1230(3) 0.0544(11) Uani 1 1 d .
O41 O 0.7675(5) 0.1340(3) -0.0917(4) 0.0647(12) Uani 1 1 d .
C42 C 0.7207(9) 0.2519(6) -0.1001(7) 0.096(3) Uani 1 1 d .
H42A H 0.6469 0.2582 -0.1398 0.116 Uiso 1 1 calc R
H42B H 0.6871 0.2795 -0.0227 0.116 Uiso 1 1 calc R
C43 C 0.8126(8) 0.3236(7) -0.1565(10) 0.126(4) Uani 1 1 d .
H43A H 0.7710 0.4004 -0.1582 0.189 Uiso 1 1 calc R
H43B H 0.8456 0.2986 -0.2340 0.189 Uiso 1 1 calc R
H43C H 0.8847 0.3212 -0.1163 0.189 Uiso 1 1 calc R
H11 H 0.598(9) 0.302(7) 0.207(7) 0.14(3) Uiso 1 1 d .
H31 H 0.525(9) 0.178(8) 0.350(8) 0.15(4) Uiso 1 1 d .
H41 H 0.864(9) 0.147(7) -0.075(7) 0.14(3) Uiso 1 1 d .

loop_
_atom_site_aniso_label
_atom_site_aniso_U_11
_atom_site_aniso_U_22
_atom_site_aniso_U_33
_atom_site_aniso_U_23
_atom_site_aniso_U_13
_atom_site_aniso_U_12
C1 0.030(3) 0.050(4) 0.066(5) -0.019(3) -0.011(3) 0.009(3)
C2 0.040(4) 0.054(4) 0.062(4) -0.014(3) -0.017(3) 0.021(3)
C3 0.054(4) 0.051(4) 0.073(5) -0.022(3) -0.032(3) 0.017(3)
C4 0.046(4) 0.065(5) 0.095(6) -0.040(4) -0.034(4) 0.013(3)
C5 0.031(4) 0.062(4) 0.087(6) -0.030(4) -0.009(3) 0.008(3)
C6 0.024(3) 0.052(4) 0.074(5) -0.023(3) -0.002(3) 0.004(3)
C7 0.038(4) 0.061(4) 0.073(5) -0.017(3) 0.013(3) -0.010(3)
C11 0.060(4) 0.035(3) 0.044(4) -0.010(3) 0.000(3) -0.002(3)
C12 0.050(4) 0.054(4) 0.054(4) -0.010(3) 0.012(3) -0.010(3)
C13 0.054(4) 0.065(5) 0.078(5) -0.022(4) 0.018(4) -0.020(4)
C14 0.086(6) 0.052(4) 0.077(5) -0.017(3) 0.023(4) -0.014(4)
C15 0.084(5) 0.042(4) 0.042(4) -0.005(3) 0.006(3) 0.003(3)
C16 0.062(4) 0.041(3) 0.037(3) -0.004(3) 0.006(3) 0.000(3)
C17 0.065(4) 0.036(3) 0.054(4) 0.000(3) -0.020(3) 0.010(3)
C21 0.031(3) 0.042(3) 0.044(4) -0.015(3) -0.012(3) 0.008(2)
C22 0.037(3) 0.044(3) 0.046(4) -0.003(3) -0.011(3) 0.006(2)
C23 0.049(4) 0.035(3) 0.057(4) -0.007(3) -0.018(3) 0.004(3)
C24 0.036(3) 0.038(3) 0.058(4) -0.009(3) -0.013(3) 0.007(2)
C25 0.034(3) 0.051(4) 0.052(4) -0.010(3) -0.007(3) 0.001(3)
C26 0.028(3) 0.040(3) 0.055(4) -0.009(3) -0.014(3) 0.003(2)
C27 0.035(3) 0.041(3) 0.060(4) -0.014(3) -0.004(3) -0.005(2)
C31 0.057(4) 0.032(3) 0.032(3) -0.010(2) -0.009(3) 0.000(3)
C32 0.046(4) 0.031(3) 0.047(4) -0.012(2) -0.005(3) 0.000(2)
C33 0.067(4) 0.038(3) 0.042(4) -0.006(3) 0.008(3) -0.006(3)
C34 0.105(6) 0.043(3) 0.037(4) -0.005(3) -0.012(4) 0.009(4)
C35 0.087(5) 0.043(3) 0.045(4) -0.009(3) -0.025(4) 0.012(3)
C36 0.052(4) 0.035(3) 0.050(4) -0.008(3) -0.018(3) 0.004(3)
C37 0.053(4) 0.041(3) 0.060(4) -0.002(3) -0.025(3) 0.009(3)
C102 0.046(4) 0.040(3) 0.058(4) -0.003(3) -0.012(3) -0.003(3)
C101 0.035(3) 0.050(3) 0.059(4) -0.017(3) -0.009(3) 0.007(3)
C211 0.038(3) 0.043(3) 0.058(4) -0.015(3) -0.015(3) 0.008(3)
C212 0.048(4) 0.045(3) 0.054(4) -0.001(3) -0.021(3) -0.004(3)
Li1 0.062(7) 0.061(6) 0.055(7) -0.008(5) -0.016(5) 0.015(5)
Li2 0.052(7) 0.076(7) 0.082(8) -0.024(6) -0.014(6) 0.003(5)
O1 0.040(2) 0.054(2) 0.056(3) -0.019(2) -0.0113(19) 0.0056(18)
O11 0.043(3) 0.039(2) 0.072(3) -0.0038(18) -0.016(2) 0.0024(18)
O21 0.032(2) 0.043(2) 0.056(2) -0.0126(18) -0.0144(18) 0.0077(16)
O31 0.043(2) 0.045(2) 0.040(2) -0.0067(17) -0.0115(18) 0.0044(17)
O103 0.062(3) 0.046(2) 0.073(3) -0.017(2) -0.013(2) 0.003(2)
O104 0.047(3) 0.060(2) 0.055(3) -0.0103(19) -0.017(2) 0.000(2)
O213 0.064(3) 0.054(2) 0.059(3) -0.014(2) -0.020(2) 0.003(2)
O314 0.048(3) 0.051(2) 0.061(3) -0.0143(19) -0.010(2) 0.0094(19)
O41 0.062(3) 0.057(3) 0.074(3) 0.000(2) -0.016(2) 0.006(2)
C42 0.120(7) 0.050(4) 0.101(6) 0.008(4) 0.001(5) 0.023(4)
C43 0.079(6) 0.074(6) 0.228(12) 0.030(6) -0.040(7) -0.013(5)

loop_
_atom_type_symbol
_atom_type_description
_atom_type_scat_dispersion_real
_atom_type_scat_dispersion_imag
_atom_type_scat_source
C C 0.0033 0.0016 'International Tables Vol C Tables 4.2.6.8 and 6.1.1.4'
H H 0.0000 0.0000 'International Tables Vol C Tables 4.2.6.8 and 6.1.1.4'
Li Li -0.0003 0.0001 'International Tables Vol C Tables 4.2.6.8 and 6.1.1.4'
O O 0.0106 0.0060 'International Tables Vol C Tables 4.2.6.8 and 6.1.1.4'

loop_
_geom_angle_atom_site_label_1
_geom_angle_atom_site_label_2
_geom_angle_atom_site_label_3
_geom_angle
_geom_angle_site_symmetry_1
_geom_angle_site_symmetry_3
C2 C1 O1 118.3(5) . .
C2 C1 C6 124.0(6) . .
O1 C1 C6 117.6(6) . .
C1 C2 C3 116.8(6) . .
C1 C2 C37 122.4(5) . .
C3 C2 C37 120.7(6) . .
C2 C3 C4 120.6(6) . .
C2 C3 H3 119.7 . .
C4 C3 H3 119.7 . .
C5 C4 C3 120.4(6) . .
C5 C4 H4 119.8 . .
C3 C4 H4 119.8 . .
C4 C5 C6 121.3(6) . .
C4 C5 H5 119.4 . .
C6 C5 H5 119.4 . .
C5 C6 C1 116.6(6) . .
C5 C6 C7 120.9(6) . .
C1 C6 C7 122.5(5) . .
C12 C7 C6 112.1(5) . .
C12 C7 H7A 109.2 . .
C6 C7 H7A 109.2 . .
C12 C7 H7B 109.2 . .
C6 C7 H7B 109.2 . .
H7A C7 H7B 107.9 . .
O11 C11 C12 116.8(5) . .
O11 C11 C16 120.3(5) . .
C12 C11 C16 122.9(5) . .
C11 C12 C13 117.2(6) . .
C11 C12 C7 122.5(5) . .
C13 C12 C7 120.3(6) . .
C14 C13 C12 121.9(6) . .
C14 C13 H13 119.0 . .
C12 C13 H13 119.0 . .
C15 C14 C13 119.1(6) . .
C15 C14 H14 120.4 . .
C13 C14 H14 120.4 . .
C14 C15 C16 121.7(6) . .
C14 C15 H15 119.1 . .
C16 C15 H15 119.1 . .
C11 C16 C15 117.1(6) . .
C11 C16 C17 122.9(5) . .
C15 C16 C17 120.0(5) . .
C16 C17 C22 115.6(5) . .
C16 C17 H17A 108.4 . .
C22 C17 H17A 108.4 . .
C16 C17 H17B 108.4 . .
C22 C17 H17B 108.4 . .
H17A C17 H17B 107.5 . .
C26 C21 C22 124.3(5) . .
C26 C21 O21 117.7(5) . .
C22 C21 O21 117.6(5) . .
C23 C22 C21 116.6(5) . .
C23 C22 C17 121.8(5) . .
C21 C22 C17 121.6(5) . .
C24 C23 C22 120.9(5) . .
C24 C23 H23 119.5 . .
C22 C23 H23 119.5 . .
C23 C24 C25 120.1(5) . .
C23 C24 H24 119.9 . .
C25 C24 H24 119.9 . .
C24 C25 C26 121.6(5) . .
C24 C25 H25 119.2 . .
C26 C25 H25 119.2 . .
C21 C26 C25 116.4(5) . .
C21 C26 C27 122.1(5) . .
C25 C26 C27 121.4(5) . .
C32 C27 C26 114.4(4) . .
C32 C27 H27A 108.7 . .
C26 C27 H27A 108.7 . .
C32 C27 H27B 108.7 . .
C26 C27 H27B 108.7 . .
H27A C27 H27B 107.6 . .
O31 C31 C32 120.5(5) . .
O31 C31 C36 117.6(5) . .
C32 C31 C36 121.9(5) . .
C33 C32 C31 117.3(5) . .
C33 C32 C27 120.1(5) . .
C31 C32 C27 122.6(5) . .
C32 C33 C34 121.9(6) . .
C32 C33 H33 119.0 . .
C34 C33 H33 119.0 . .
C35 C34 C33 119.6(6) . .
C35 C34 H34 120.2 . .
C33 C34 H34 120.2 . .
C36 C35 C34 121.2(6) . .
C36 C35 H35 119.4 . .
C34 C35 H35 119.4 . .
C35 C36 C31 118.0(5) . .
C35 C36 C37 121.2(5) . .
C31 C36 C37 120.7(5) . .
C2 C37 C36 112.1(4) . .
C2 C37 H37A 109.2 . .
C36 C37 H37A 109.2 . .
C2 C37 H37B 109.2 . .
C36 C37 H37B 109.2 . .
H37A C37 H37B 107.9 . .
O103 C102 O104 127.1(5) . .
O103 C102 C101 116.5(5) . .
O104 C102 C101 116.4(5) . .
O1 C101 C102 107.7(4) . .
O1 C101 H101 110.2 . .
C102 C101 H101 110.2 . .
O1 C101 H102 110.2 . .
C102 C101 H102 110.2 . .
H101 C101 H102 108.5 . .
O21 C211 C212 107.3(4) . .
O21 C211 H211 110.3 . .
C212 C211 H211 110.3 . .
O21 C211 H212 110.3 . .
C212 C211 H212 110.3 . .
H211 C211 H212 108.5 . .
O213 C212 O314 127.2(5) . .
O213 C212 C211 114.5(5) . .
O314 C212 C211 118.3(5) . .
O213 Li1 O104 115.6(5) 2_655 .
O213 Li1 O41 115.1(5) 2_655 .
O104 Li1 O41 102.1(5) . .
O213 Li1 O314 127.2(6) 2_655 .
O104 Li1 O314 91.0(4) . .
O41 Li1 O314 101.0(5) . .
O213 Li1 Li2 147.7(6) 2_655 .
O104 Li1 Li2 45.3(3) . .
O41 Li1 Li2 96.2(5) . .
O314 Li1 Li2 47.6(3) . .
O104 Li2 O1 81.6(4) . .
O104 Li2 O314 90.4(5) . .
O1 Li2 O314 163.3(7) . .
O104 Li2 O31 134.4(6) . .
O1 Li2 O31 93.7(5) . .
O314 Li2 O31 102.3(5) . .
O104 Li2 O11 134.2(6) . .
O1 Li2 O11 84.5(4) . .
O314 Li2 O11 90.7(5) . .
O31 Li2 O11 89.7(4) . .
O104 Li2 Li1 45.3(3) . .
O1 Li2 Li1 120.6(5) . .
O314 Li2 Li1 47.0(3) . .
O31 Li2 Li1 139.9(6) . .
O11 Li2 Li1 111.9(5) . .
O104 Li2 H11 146(2) . .
O1 Li2 H11 109(2) . .
O314 Li2 H11 71(2) . .
O31 Li2 H11 78(2) . .
O11 Li2 H11 26(2) . .
Li1 Li2 H11 106(2) . .
O104 Li2 H31 147(2) . .
O1 Li2 H31 114(2) . .
O314 Li2 H31 80(2) . .
O31 Li2 H31 25(2) . .
O11 Li2 H31 78(2) . .
Li1 Li2 H31 125(2) . .
H11 Li2 H31 59(3) . .
C1 O1 C101 114.9(4) . .
C1 O1 Li2 129.6(4) . .
C101 O1 Li2 115.2(4) . .
C11 O11 Li2 164.4(5) . .
C11 O11 H11 115(4) . .
Li2 O11 H11 80(4) . .
C21 O21 C211 118.4(4) . .
C31 O31 Li2 161.0(5) . .
C31 O31 H31 112(5) . .
Li2 O31 H31 86(5) . .
C102 O104 Li2 119.0(5) . .
C102 O104 Li1 140.4(5) . .
Li2 O104 Li1 89.4(5) . .
C212 O213 Li1 150.0(5) . 2_655
C212 O314 Li1 125.5(5) . .
C212 O314 Li2 148.3(5) . .
Li1 O314 Li2 85.5(4) . .
C42 O41 Li1 125.0(5) . .
C42 O41 H41 97(4) . .
Li1 O41 H41 114(4) . .
C43 C42 O41 116.2(7) . .
C43 C42 H42A 108.2 . .
O41 C42 H42A 108.2 . .
C43 C42 H42B 108.2 . .
O41 C42 H42B 108.2 . .
H42A C42 H42B 107.4 . .
C42 C43 H43A 109.5 . .
C42 C43 H43B 109.5 . .
H43A C43 H43B 109.5 . .
C42 C43 H43C 109.5 . .
H43A C43 H43C 109.5 . .
H43B C43 H43C 109.5 . .

loop_
_geom_bond_atom_site_label_1
_geom_bond_atom_site_label_2
_geom_bond_distance
_geom_bond_site_symmetry_2
C1 C2 1.393(8) .
C1 O1 1.397(6) .
C1 C6 1.405(8) .
C2 C3 1.398(8) .
C2 C37 1.504(8) .
C3 C4 1.402(9) .
C3 H3 0.9300 .
C4 C5 1.382(9) .
C4 H4 0.9300 .
C5 C6 1.392(8) .
C5 H5 0.9300 .
C6 C7 1.514(8) .
C7 C12 1.504(8) .
C7 H7A 0.9700 .
C7 H7B 0.9700 .
C11 O11 1.378(6) .
C11 C12 1.383(8) .
C11 C16 1.397(8) .
C12 C13 1.392(8) .
C13 C14 1.383(9) .
C13 H13 0.9300 .
C14 C15 1.371(9) .
C14 H14 0.9300 .
C15 C16 1.398(8) .
C15 H15 0.9300 .
C16 C17 1.503(8) .
C17 C22 1.519(8) .
C17 H17A 0.9700 .
C17 H17B 0.9700 .
C21 C26 1.381(7) .
C21 C22 1.398(7) .
C21 O21 1.415(6) .
C22 C23 1.391(7) .
C23 C24 1.380(7) .
C23 H23 0.9300 .
C24 C25 1.382(7) .
C24 H24 0.9300 .
C25 C26 1.387(7) .
C25 H25 0.9300 .
C26 C27 1.523(7) .
C27 C32 1.508(7) .
C27 H27A 0.9700 .
C27 H27B 0.9700 .
C31 O31 1.378(6) .
C31 C32 1.400(7) .
C31 C36 1.413(7) .
C32 C33 1.382(7) .
C33 C34 1.386(8) .
C33 H33 0.9300 .
C34 C35 1.382(9) .
C34 H34 0.9300 .
C35 C36 1.377(8) .
C35 H35 0.9300 .
C36 C37 1.513(8) .
C37 H37A 0.9700 .
C37 H37B 0.9700 .
C102 O103 1.243(6) .
C102 O104 1.248(6) .
C102 C101 1.528(7) .
C101 O1 1.448(6) .
C101 H101 0.9700 .
C101 H102 0.9700 .
C211 O21 1.436(6) .
C211 C212 1.519(7) .
C211 H211 0.9700 .
C211 H212 0.9700 .
C212 O213 1.231(6) .
C212 O314 1.260(6) .
Li1 O213 1.877(11) 2_655
Li1 O104 1.932(11) .
Li1 O41 1.962(12) .
Li1 O314 1.992(10) .
Li1 Li2 2.717(15) .
Li2 O104 1.932(11) .
Li2 O1 1.952(11) .
Li2 O314 2.011(12) .
Li2 O31 2.098(12) .
Li2 O11 2.274(12) .
Li2 H11 2.33(8) .
Li2 H31 2.26(9) .
O11 H11 1.04(9) .
O31 H31 0.97(10) .
O213 Li1 1.877(11) 2_655
O41 C42 1.426(7) .
O41 H41 1.09(9) .
C42 C43 1.390(10) .
C42 H42A 0.9700 .
C42 H42B 0.9700 .
C43 H43A 0.9600 .
C43 H43B 0.9600 .
C43 H43C 0.9600 .

loop_
_geom_hbond_atom_site_label_D
_geom_hbond_atom_site_label_H
_geom_hbond_atom_site_label_A
_geom_hbond_distance_DH
_geom_hbond_distance_HA
_geom_hbond_distance_DA
_geom_hbond_angle_DHA
_geom_hbond_site_symmetry_A
O11 H11 O21 1.04(9) 1.69(9) 2.697(5) 162(7) .
O11 H11 O314 1.04(9) 2.52(8) 3.055(5) 111(5) .
O31 H31 O21 0.97(10) 1.72(10) 2.665(5) 163(8) .
O41 H41 O103 1.09(9) 1.59(9) 2.633(6) 158(7) 2_755

loop_
_geom_torsion_atom_site_label_1
_geom_torsion_atom_site_label_2
_geom_torsion_atom_site_label_3
_geom_torsion_atom_site_label_4
_geom_torsion
_geom_torsion_site_symmetry_1
_geom_torsion_site_symmetry_4
O1 C1 C2 C3 178.5(4) . .
C6 C1 C2 C3 -6.1(8) . .
O1 C1 C2 C37 -4.6(7) . .
C6 C1 C2 C37 170.9(5) . .
C1 C2 C3 C4 1.6(8) . .
C37 C2 C3 C4 -175.4(5) . .
C2 C3 C4 C5 1.8(8) . .
C3 C4 C5 C6 -1.1(8) . .
C4 C5 C6 C1 -3.0(8) . .
C4 C5 C6 C7 175.1(5) . .
C2 C1 C6 C5 6.8(8) . .
O1 C1 C6 C5 -177.7(4) . .
C2 C1 C6 C7 -171.3(5) . .
O1 C1 C6 C7 4.2(7) . .
C5 C6 C7 C12 -72.4(7) . .
C1 C6 C7 C12 105.6(6) . .
O11 C11 C12 C13 178.2(5) . .
C16 C11 C12 C13 -0.5(9) . .
O11 C11 C12 C7 -0.3(8) . .
C16 C11 C12 C7 -179.1(5) . .
C6 C7 C12 C11 -72.0(7) . .
C6 C7 C12 C13 109.5(6) . .
C11 C12 C13 C14 0.2(9) . .
C7 C12 C13 C14 178.8(6) . .
C12 C13 C14 C15 0.0(10) . .
C13 C14 C15 C16 0.1(10) . .
O11 C11 C16 C15 -178.1(5) . .
C12 C11 C16 C15 0.6(8) . .
O11 C11 C16 C17 3.1(8) . .
C12 C11 C16 C17 -178.2(5) . .
C14 C15 C16 C11 -0.3(9) . .
C14 C15 C16 C17 178.5(6) . .
C11 C16 C17 C22 72.4(7) . .
C15 C16 C17 C22 -106.4(6) . .
C26 C21 C22 C23 -3.0(8) . .
O21 C21 C22 C23 -175.5(4) . .
C26 C21 C22 C17 174.1(5) . .
O21 C21 C22 C17 1.6(7) . .
C16 C17 C22 C23 77.1(6) . .
C16 C17 C22 C21 -99.8(6) . .
C21 C22 C23 C24 0.0(8) . .
C17 C22 C23 C24 -177.0(5) . .
C22 C23 C24 C25 1.6(8) . .
C23 C24 C25 C26 -0.4(8) . .
C22 C21 C26 C25 4.1(8) . .
O21 C21 C26 C25 176.6(4) . .
C22 C21 C26 C27 -174.1(5) . .
O21 C21 C26 C27 -1.6(7) . .
C24 C25 C26 C21 -2.3(8) . .
C24 C25 C26 C27 175.9(5) . .
C21 C26 C27 C32 98.3(6) . .
C25 C26 C27 C32 -79.8(6) . .
O31 C31 C32 C33 177.2(4) . .
C36 C31 C32 C33 -1.2(7) . .
O31 C31 C32 C27 -3.3(7) . .
C36 C31 C32 C27 178.2(5) . .
C26 C27 C32 C33 104.0(6) . .
C26 C27 C32 C31 -75.4(6) . .
C31 C32 C33 C34 1.0(8) . .
C27 C32 C33 C34 -178.4(5) . .
C32 C33 C34 C35 -0.2(9) . .
C33 C34 C35 C36 -0.5(9) . .
C34 C35 C36 C31 0.3(8) . .
C34 C35 C36 C37 177.9(5) . .
O31 C31 C36 C35 -177.9(5) . .
C32 C31 C36 C35 0.6(8) . .
O31 C31 C36 C37 4.5(7) . .
C32 C31 C36 C37 -177.0(5) . .
C1 C2 C37 C36 -108.2(6) . .
C3 C2 C37 C36 68.6(6) . .
C35 C36 C37 C2 -101.5(6) . .
C31 C36 C37 C2 76.0(6) . .
O103 C102 C101 O1 178.9(5) . .
O104 C102 C101 O1 -0.1(7) . .
O21 C211 C212 O213 175.6(5) . .
O21 C211 C212 O314 -1.8(7) . .
O213 Li1 Li2 O104 64.7(10) 2_655 .
O41 Li1 Li2 O104 -101.0(5) . .
O314 Li1 Li2 O104 159.7(7) . .
O213 Li1 Li2 O1 99.2(11) 2_655 .
O104 Li1 Li2 O1 34.5(5) . .
O41 Li1 Li2 O1 -66.5(7) . .
O314 Li1 Li2 O1 -165.9(8) . .
O213 Li1 Li2 O314 -94.9(11) 2_655 .
O104 Li1 Li2 O314 -159.7(7) . .
O41 Li1 Li2 O314 99.3(5) . .
O213 Li1 Li2 O31 -46.0(15) 2_655 .
O104 Li1 Li2 O31 -110.7(10) . .
O41 Li1 Li2 O31 148.3(8) . .
O314 Li1 Li2 O31 49.0(8) . .
O213 Li1 Li2 O11 -164.0(8) 2_655 .
O104 Li1 Li2 O11 131.3(6) . .
O41 Li1 Li2 O11 30.3(6) . .
O314 Li1 Li2 O11 -69.0(5) . .
C2 C1 O1 C101 -91.8(6) . .
C6 C1 O1 C101 92.5(5) . .
C2 C1 O1 Li2 81.3(7) . .
C6 C1 O1 Li2 -94.5(7) . .
C102 C101 O1 C1 174.6(5) . .
C102 C101 O1 Li2 0.5(7) . .
O104 Li2 O1 C1 -173.5(5) . .
O314 Li2 O1 C1 124(2) . .
O31 Li2 O1 C1 -39.2(8) . .
O11 Li2 O1 C1 50.2(7) . .
Li1 Li2 O1 C1 162.5(5) . .
O104 Li2 O1 C101 -0.5(6) . .
O314 Li2 O1 C101 -63(2) . .
O31 Li2 O1 C101 133.8(4) . .
O11 Li2 O1 C101 -136.8(4) . .
Li1 Li2 O1 C101 -24.5(8) . .
C12 C11 O11 Li2 -18.6(19) . .
C16 C11 O11 Li2 160.2(15) . .
O104 Li2 O11 C11 -36(2) . .
O1 Li2 O11 C11 36.7(18) . .
O314 Li2 O11 C11 -127.3(16) . .
O31 Li2 O11 C11 130.4(16) . .
Li1 Li2 O11 C11 -84.2(17) . .
C26 C21 O21 C211 95.3(5) . .
C22 C21 O21 C211 -91.7(6) . .
C212 C211 O21 C21 174.0(4) . .
C32 C31 O31 Li2 179.5(12) . .
C36 C31 O31 Li2 -1.9(15) . .
O104 Li2 O31 C31 58.7(17) . .
O1 Li2 O31 C31 -23.2(16) . .
O314 Li2 O31 C31 161.6(11) . .
O11 Li2 O31 C31 -107.7(13) . .
Li1 Li2 O31 C31 127.3(12) . .
O103 C102 O104 Li2 -179.2(6) . .
C101 C102 O104 Li2 -0.3(8) . .
O103 C102 O104 Li1 -48.7(10) . .
C101 C102 O104 Li1 130.3(7) . .
O1 Li2 O104 C102 0.5(7) . .
O314 Li2 O104 C102 165.7(4) . .
O31 Li2 O104 C102 -86.5(9) . .
O11 Li2 O104 C102 74.3(9) . .
Li1 Li2 O104 C102 151.0(6) . .
O1 Li2 O104 Li1 -150.5(5) . .
O314 Li2 O104 Li1 14.7(5) . .
O31 Li2 O104 Li1 122.5(8) . .
O11 Li2 O104 Li1 -76.7(8) . .
O213 Li1 O104 C102 74.1(9) 2_655 .
O41 Li1 O104 C102 -51.7(8) . .
O314 Li1 O104 C102 -153.2(6) . .
Li2 Li1 O104 C102 -138.4(8) . .
O213 Li1 O104 Li2 -147.6(7) 2_655 .
O41 Li1 O104 Li2 86.7(5) . .
O314 Li1 O104 Li2 -14.8(5) . .
O314 C212 O213 Li1 31.3(14) . 2_655
C211 C212 O213 Li1 -145.8(9) . 2_655
O213 C212 O314 Li1 12.1(9) . .
C211 C212 O314 Li1 -170.9(5) . .
O213 C212 O314 Li2 -154.0(8) . .
C211 C212 O314 Li2 23.1(12) . .
O213 Li1 O314 C212 -34.7(9) 2_655 .
O104 Li1 O314 C212 -158.4(5) . .
O41 Li1 O314 C212 99.0(6) . .
Li2 Li1 O314 C212 -172.7(6) . .
O213 Li1 O314 Li2 138.0(7) 2_655 .
O104 Li1 O314 Li2 14.3(5) . .
O41 Li1 O314 Li2 -88.3(5) . .
O104 Li2 O314 C212 154.4(7) . .
O1 Li2 O314 C212 -144.5(18) . .
O31 Li2 O314 C212 18.5(12) . .
O11 Li2 O314 C212 -71.4(10) . .
Li1 Li2 O314 C212 168.7(10) . .
O104 Li2 O314 Li1 -14.3(5) . .
O1 Li2 O314 Li1 47(2) . .
O31 Li2 O314 Li1 -150.2(5) . .
O11 Li2 O314 Li1 120.0(5) . .
O213 Li1 O41 C42 123.1(7) 2_655 .
O104 Li1 O41 C42 -110.9(7) . .
O314 Li1 O41 C42 -17.4(8) . .
Li2 Li1 O41 C42 -65.3(7) . .
Li1 O41 C42 C43 165.1(7) . .
